data_4037336
loop_
_publ_author_name
'Jash, Moumita'
'Das, Bimolendu'
'Chowdhury, Chinmay'

_publ_section_title
;
 One-Pot Access to Benzo[a]carbazoles via Palladium(II)-Catalyzed Hetero-
 and Carboannulations.
;
_journal_issue 22
_journal_name_full 'The Journal of organic chemistry'
_journal_page_first 10987
_journal_page_last 10999
_journal_paper_doi 10.1021/acs.joc.6b02022
_journal_volume 81
_journal_year 2016
_chemical_formula_moiety 'C25 H22 N2 O4 S'
_chemical_formula_sum 'C25 H22 N2 O4 S'
_chemical_formula_weight 446.50
_space_group_crystal_system tetragonal
_space_group_IT_number 88
_space_group_name_Hall '-I 4ad'
_space_group_name_H-M_alt 'I 41/a :2'
_atom_sites_solution_hydrogens geom
_audit_creation_date 2015-12-28
_audit_creation_method
;
Olex2 1.2
(compiled 2015.09.30 svn.r3233 for OlexSys, GUI svn.r5103)
;
_cell_angle_alpha 90
_cell_angle_beta 90
_cell_angle_gamma 90
_cell_formula_units_Z 16
_cell_length_a 28.4537(7)
_cell_length_b 28.4537(7)
_cell_length_c 10.8501(7)
_cell_measurement_reflns_used 5616
_cell_measurement_temperature 293(2)
_cell_measurement_theta_max 25.294
_cell_measurement_theta_min 2.853
_cell_volume 8784.4(6)
_computing_cell_refinement 'SAINT v7.34A (Bruker, 200?)'
_computing_data_reduction 'SAINT v7.34A (Bruker, 200?)'
_computing_molecular_graphics 'Olex2 (Dolomanov et al., 2009)'
_computing_publication_material 'Olex2 (Dolomanov et al., 2009)'
_computing_structure_refinement 'ShelXL (Sheldrick, 2015)'
_computing_structure_solution 'ShelXT (Sheldrick, 2015)'
_diffrn_ambient_temperature 293.15
_diffrn_measured_fraction_theta_full 0.998
_diffrn_measured_fraction_theta_max 0.993
_diffrn_measurement_device_type 'CCD area detector'
_diffrn_measurement_method 'phi and omega scans'
_diffrn_radiation_monochromator graphite
_diffrn_radiation_type MoK\a
_diffrn_radiation_wavelength 0.71073
_diffrn_reflns_av_R_equivalents 0.0677
_diffrn_reflns_av_unetI/netI 0.0428
_diffrn_reflns_Laue_measured_fraction_full 0.998
_diffrn_reflns_Laue_measured_fraction_max 0.993
_diffrn_reflns_limit_h_max 36
_diffrn_reflns_limit_h_min -36
_diffrn_reflns_limit_k_max 36
_diffrn_reflns_limit_k_min -36
_diffrn_reflns_limit_l_max 14
_diffrn_reflns_limit_l_min -11
_diffrn_reflns_number 40983
_diffrn_reflns_point_group_measured_fraction_full 0.998
_diffrn_reflns_point_group_measured_fraction_max 0.993
_diffrn_reflns_theta_full 26.000
_diffrn_reflns_theta_max 27.511
_diffrn_reflns_theta_min 2.009
_exptl_absorpt_coefficient_mu 0.183
_exptl_absorpt_correction_T_min 0.810644
_exptl_absorpt_correction_type multi-scan
_exptl_absorpt_process_details
;
SADABS-2004/1 (Bruker,2004) was used for absorption correction.
R(int) was 0.0630 before and 0.0457 after correction.
The Ratio of minimum to maximum transmission is 0.8106.
The \l/2 correction factor is 0.0015.
;
_exptl_crystal_colour brown
_exptl_crystal_density_diffrn 1.350
_exptl_crystal_description block
_exptl_crystal_F_000 3744
_exptl_crystal_size_max 0.550
_exptl_crystal_size_mid 0.300
_exptl_crystal_size_min 0.200
_exptl_transmission_factor_max 1.0
_refine_diff_density_max 0.188
_refine_diff_density_min -0.268
_refine_diff_density_rms 0.036
_refine_ls_extinction_coef 0.00045(12)
_refine_ls_extinction_expression Fc^*^=kFc[1+0.001xFc^2^\l^3^/sin(2\q)]^-1/4^
_refine_ls_extinction_method SHELXL
_refine_ls_goodness_of_fit_ref 0.991
_refine_ls_hydrogen_treatment constr
_refine_ls_matrix_type full
_refine_ls_number_parameters 293
_refine_ls_number_reflns 5025
_refine_ls_number_restraints 0
_refine_ls_restrained_S_all 0.991
_refine_ls_R_factor_all 0.1004
_refine_ls_R_factor_gt 0.0459
_refine_ls_shift/su_max 0.001
_refine_ls_shift/su_mean 0.000
_refine_ls_structure_factor_coef Fsqd
_refine_ls_weighting_details 'w=1/[\s^2^(Fo^2^)+(0.0707P)^2^+1.9699P] where P=(Fo^2^+2Fc^2^)/3'
_refine_ls_weighting_scheme calc
_refine_ls_wR_factor_gt 0.1190
_refine_ls_wR_factor_ref 0.1491
_reflns_Friedel_coverage 0.000
_reflns_number_gt 2652
_reflns_number_total 5025
_reflns_threshold_expression 'I > 2\s(I)'
_cod_data_source_file 5g.cif.cif
_cod_data_source_block cc_mj3_47p_0m
_cod_original_cell_volume 8784.4(7)
_cod_original_sg_symbol_H-M 'I 41/a'
_cod_database_code 4037336
_shelxl_version_number 2014/6
_shelx_space_group_comment
;
The symmetry employed for this shelxl refinement is uniquely defined
by the following loop, which should always be used as a source of
symmetry information in preference to the above space-group names.
They are only intended as comments.
;
_olex2_refinement_description
;
1. Fixed Uiso
 At 1.2 times of:
  All C(H) groups, All N(H,H) groups
 At 1.5 times of:
  All C(H,H,H) groups
2.a Aromatic/amide H refined with riding coordinates:
 C2(H2), C3(H3), C4(H4), C5(H5), C9(H9), C13(H13), C16(H16), C20(H20),
 C21(H21), C23(H23), C24(H24)
2.b X=CH2 refined with riding coordinates:
 N2(H2A,H2B)
2.c Idealised Me refined as rotating group:
 C17(H17A,H17B,H17C), C18(H18A,H18B,H18C), C25(H25A,H25B,H25C)
;
_olex2_submission_special_instructions 'No special instructions were received'

loop_
_space_group_symop_operation_xyz
'x, y, z'
'-x+1/2, -y, z+1/2'
'-y+3/4, x+1/4, z+1/4'
'y+3/4, -x+3/4, z+3/4'
'x+1/2, y+1/2, z+1/2'
'-x+1, -y+1/2, z+1'
'-y+5/4, x+3/4, z+3/4'
'y+5/4, -x+5/4, z+5/4'
'-x, -y, -z'
'x-1/2, y, -z-1/2'
'y-3/4, -x-1/4, -z-1/4'
'-y-3/4, x-3/4, -z-3/4'
'-x+1/2, -y+1/2, -z+1/2'
'x, y+1/2, -z'
'y-1/4, -x+1/4, -z+1/4'
'-y-1/4, x-1/4, -z-1/4'

loop_
_atom_site_label
_atom_site_type_symbol
_atom_site_fract_x
_atom_site_fract_y
_atom_site_fract_z
_atom_site_U_iso_or_equiv
_atom_site_adp_type
_atom_site_occupancy
_atom_site_site_symmetry_order
_atom_site_calc_flag
_atom_site_refinement_flags_posn
S1 S 0.70955(2) 0.38240(2) 0.35096(5) 0.0658(2) Uani 1 1 d .
O1 O 0.70380(6) 0.36107(7) 0.46823(13) 0.0800(5) Uani 1 1 d .
O2 O 0.74646(6) 0.41544(7) 0.33405(17) 0.0887(6) Uani 1 1 d .
O3 O 0.60234(6) 0.35358(7) 0.77078(14) 0.0864(6) Uani 1 1 d .
O4 O 0.51897(7) 0.32124(7) 0.74098(16) 0.0970(6) Uani 1 1 d .
N1 N 0.65897(6) 0.41175(7) 0.31719(16) 0.0608(5) Uani 1 1 d .
N2 N 0.51860(9) 0.38387(9) 0.0914(2) 0.0944(7) Uani 1 1 d .
H2A H 0.4901 0.3741 0.0842 0.113 Uiso 1 1 calc R
H2B H 0.5320 0.3980 0.0309 0.113 Uiso 1 1 calc R
C1 C 0.65920(9) 0.43462(8) 0.1978(2) 0.0646(6) Uani 1 1 d .
C2 C 0.69193(11) 0.46604(9) 0.1518(2) 0.0801(7) Uani 1 1 d .
H2 H 0.7194 0.4728 0.1946 0.096 Uiso 1 1 calc R
C3 C 0.68215(13) 0.48706(10) 0.0396(3) 0.0941(9) Uani 1 1 d .
H3 H 0.7030 0.5090 0.0074 0.113 Uiso 1 1 calc R
C4 C 0.64197(15) 0.47588(12) -0.0253(3) 0.1011(10) Uani 1 1 d .
H4 H 0.6368 0.4896 -0.1020 0.121 Uiso 1 1 calc R
C5 C 0.60947(11) 0.44488(10) 0.0213(2) 0.0837(8) Uani 1 1 d .
H5 H 0.5823 0.4381 -0.0229 0.100 Uiso 1 1 calc R
C6 C 0.61761(9) 0.42366(8) 0.1356(2) 0.0656(6) Uani 1 1 d .
C7 C 0.58951(8) 0.39426(8) 0.21563(19) 0.0626(6) Uani 1 1 d .
C8 C 0.54324(9) 0.37676(9) 0.2027(2) 0.0695(7) Uani 1 1 d .
C9 C 0.52307(9) 0.35453(9) 0.3007(2) 0.0697(6) Uani 1 1 d .
H9 H 0.4936 0.3409 0.2912 0.084 Uiso 1 1 calc R
C10 C 0.54584(8) 0.35167(8) 0.4163(2) 0.0607(6) Uani 1 1 d .
C11 C 0.59229(8) 0.36986(7) 0.43305(19) 0.0565(5) Uani 1 1 d .
C12 C 0.61391(8) 0.38849(8) 0.32630(19) 0.0568(5) Uani 1 1 d .
C13 C 0.52155(9) 0.33350(8) 0.5202(2) 0.0686(6) Uani 1 1 d .
H13 H 0.4920 0.3202 0.5096 0.082 Uiso 1 1 calc R
C14 C 0.54080(9) 0.33523(9) 0.6352(2) 0.0701(6) Uani 1 1 d .
C15 C 0.58652(9) 0.35392(9) 0.6515(2) 0.0669(6) Uani 1 1 d .
C16 C 0.61094(8) 0.37139(8) 0.55388(19) 0.0623(6) Uani 1 1 d .
H16 H 0.6404 0.3846 0.5668 0.075 Uiso 1 1 calc R
C17 C 0.47039(11) 0.31026(14) 0.7335(3) 0.1146(12) Uani 1 1 d .
H17A H 0.4662 0.2827 0.6836 0.172 Uiso 1 1 calc GR
H17B H 0.4538 0.3361 0.6970 0.172 Uiso 1 1 calc GR
H17C H 0.4583 0.3045 0.8147 0.172 Uiso 1 1 calc GR
C18 C 0.65009(10) 0.36653(13) 0.7901(2) 0.1012(10) Uani 1 1 d .
H18A H 0.6547 0.3985 0.7646 0.152 Uiso 1 1 calc GR
H18B H 0.6702 0.3463 0.7428 0.152 Uiso 1 1 calc GR
H18C H 0.6576 0.3635 0.8760 0.152 Uiso 1 1 calc GR
C19 C 0.71298(7) 0.33795(8) 0.23996(19) 0.0568(5) Uani 1 1 d .
C20 C 0.69464(8) 0.29417(9) 0.2644(2) 0.0665(6) Uani 1 1 d .
H20 H 0.6811 0.2879 0.3407 0.080 Uiso 1 1 calc R
C21 C 0.69644(9) 0.25960(9) 0.1756(2) 0.0744(7) Uani 1 1 d .
H21 H 0.6850 0.2298 0.1937 0.089 Uiso 1 1 calc R
C22 C 0.71491(9) 0.26843(9) 0.0608(2) 0.0733(7) Uani 1 1 d .
C23 C 0.73291(10) 0.31266(10) 0.0379(2) 0.0794(7) Uani 1 1 d .
H23 H 0.7456 0.3192 -0.0392 0.095 Uiso 1 1 calc R
C24 C 0.73260(9) 0.34741(9) 0.1264(2) 0.0718(7) Uani 1 1 d .
H24 H 0.7454 0.3768 0.1097 0.086 Uiso 1 1 calc R
C25 C 0.71555(13) 0.23085(12) -0.0369(3) 0.1127(11) Uani 1 1 d .
H25A H 0.7016 0.2027 -0.0049 0.169 Uiso 1 1 calc GR
H25B H 0.7474 0.2246 -0.0607 0.169 Uiso 1 1 calc GR
H25C H 0.6981 0.2414 -0.1074 0.169 Uiso 1 1 calc GR

loop_
_atom_site_aniso_label
_atom_site_aniso_U_11
_atom_site_aniso_U_22
_atom_site_aniso_U_33
_atom_site_aniso_U_23
_atom_site_aniso_U_13
_atom_site_aniso_U_12
S1 0.0595(4) 0.0810(4) 0.0569(4) -0.0086(3) -0.0048(3) -0.0013(3)
O1 0.0735(11) 0.1167(14) 0.0498(9) 0.0001(9) -0.0086(8) 0.0183(10)
O2 0.0689(11) 0.0949(13) 0.1024(13) -0.0205(10) -0.0057(10) -0.0223(10)
O3 0.0782(12) 0.1260(16) 0.0550(9) 0.0160(9) -0.0074(9) -0.0018(10)
O4 0.0811(13) 0.1341(17) 0.0758(11) 0.0403(11) 0.0007(10) -0.0143(12)
N1 0.0636(11) 0.0661(12) 0.0528(10) -0.0024(9) 0.0018(9) 0.0039(9)
N2 0.0945(16) 0.1118(19) 0.0768(14) 0.0171(13) -0.0361(13) -0.0022(14)
C1 0.0817(17) 0.0576(13) 0.0546(13) -0.0015(11) 0.0100(12) 0.0078(12)
C2 0.0932(19) 0.0707(16) 0.0765(17) -0.0021(14) 0.0182(15) 0.0035(14)
C3 0.123(3) 0.0756(19) 0.084(2) 0.0139(16) 0.0350(19) 0.0125(18)
C4 0.141(3) 0.094(2) 0.0683(18) 0.0166(16) 0.025(2) 0.030(2)
C5 0.106(2) 0.0885(19) 0.0562(14) 0.0077(14) 0.0026(14) 0.0215(17)
C6 0.0791(16) 0.0676(15) 0.0502(12) -0.0019(11) 0.0020(12) 0.0128(12)
C7 0.0724(15) 0.0657(14) 0.0497(12) -0.0030(11) -0.0063(11) 0.0087(12)
C8 0.0733(16) 0.0731(16) 0.0620(14) -0.0013(12) -0.0174(12) 0.0081(13)
C9 0.0627(14) 0.0759(16) 0.0705(15) -0.0033(13) -0.0126(12) 0.0015(12)
C10 0.0622(14) 0.0594(13) 0.0604(13) -0.0010(11) -0.0058(11) 0.0079(11)
C11 0.0584(13) 0.0582(13) 0.0527(12) -0.0001(10) -0.0036(10) 0.0075(10)
C12 0.0567(12) 0.0610(13) 0.0529(12) -0.0050(10) -0.0004(10) 0.0053(10)
C13 0.0611(14) 0.0710(15) 0.0737(16) 0.0097(13) -0.0029(12) -0.0023(12)
C14 0.0676(15) 0.0755(16) 0.0672(15) 0.0175(12) 0.0017(12) 0.0026(13)
C15 0.0677(15) 0.0769(16) 0.0562(13) 0.0069(12) -0.0055(12) 0.0072(12)
C16 0.0602(13) 0.0726(15) 0.0541(12) 0.0025(11) -0.0041(11) 0.0019(11)
C17 0.080(2) 0.166(3) 0.098(2) 0.041(2) 0.0110(17) -0.015(2)
C18 0.088(2) 0.150(3) 0.0653(16) -0.0005(17) -0.0193(15) -0.001(2)
C19 0.0512(12) 0.0653(14) 0.0541(12) 0.0023(11) 0.0010(10) -0.0015(10)
C20 0.0624(14) 0.0742(16) 0.0631(13) 0.0105(13) 0.0044(11) 0.0000(12)
C21 0.0714(16) 0.0654(15) 0.0863(18) -0.0006(14) -0.0032(14) -0.0067(12)
C22 0.0702(16) 0.0779(17) 0.0719(16) -0.0167(14) -0.0104(13) 0.0067(13)
C23 0.0902(19) 0.0892(19) 0.0590(14) -0.0024(14) 0.0138(13) -0.0009(15)
C24 0.0765(16) 0.0740(16) 0.0650(15) 0.0037(13) 0.0156(12) -0.0090(13)
C25 0.127(3) 0.111(2) 0.101(2) -0.0409(19) -0.016(2) 0.012(2)

loop_
_atom_type_symbol
_atom_type_description
_atom_type_scat_dispersion_real
_atom_type_scat_dispersion_imag
_atom_type_scat_source
C C 0.0033 0.0016 'International Tables Vol C Tables 4.2.6.8 and 6.1.1.4'
H H 0.0000 0.0000 'International Tables Vol C Tables 4.2.6.8 and 6.1.1.4'
N N 0.0061 0.0033 'International Tables Vol C Tables 4.2.6.8 and 6.1.1.4'
O O 0.0106 0.0060 'International Tables Vol C Tables 4.2.6.8 and 6.1.1.4'
S S 0.1246 0.1234 'International Tables Vol C Tables 4.2.6.8 and 6.1.1.4'

loop_
_geom_angle_atom_site_label_1
_geom_angle_atom_site_label_2
_geom_angle_atom_site_label_3
_geom_angle
O1 S1 O2 118.92(11)
O1 S1 N1 107.77(9)
O1 S1 C19 108.34(11)
O2 S1 N1 105.79(11)
O2 S1 C19 110.37(11)
N1 S1 C19 104.69(10)
C15 O3 C18 116.80(19)
C14 O4 C17 117.3(2)
C1 N1 S1 114.11(14)
C12 N1 S1 120.66(15)
C12 N1 C1 105.70(17)
H2A N2 H2B 120.0
C8 N2 H2A 120.0
C8 N2 H2B 120.0
C2 C1 N1 128.0(2)
C2 C1 C6 122.6(2)
C6 C1 N1 109.1(2)
C1 C2 H2 121.3
C1 C2 C3 117.4(3)
C3 C2 H2 121.3
C2 C3 H3 119.5
C4 C3 C2 121.1(3)
C4 C3 H3 119.5
C3 C4 H4 119.4
C5 C4 C3 121.2(3)
C5 C4 H4 119.4
C4 C5 H5 120.3
C4 C5 C6 119.5(3)
C6 C5 H5 120.3
C1 C6 C5 118.2(2)
C1 C6 C7 107.9(2)
C5 C6 C7 133.7(2)
C8 C7 C6 131.2(2)
C12 C7 C6 108.0(2)
C12 C7 C8 120.4(2)
C7 C8 N2 119.8(2)
C9 C8 N2 121.6(2)
C9 C8 C7 118.5(2)
C8 C9 H9 119.2
C8 C9 C10 121.7(2)
C10 C9 H9 119.2
C9 C10 C11 121.0(2)
C9 C10 C13 120.1(2)
C13 C10 C11 118.7(2)
C12 C11 C10 115.68(19)
C12 C11 C16 125.7(2)
C16 C11 C10 118.4(2)
C7 C12 N1 109.15(18)
C7 C12 C11 122.1(2)
C11 C12 N1 127.80(19)
C10 C13 H13 119.4
C14 C13 C10 121.2(2)
C14 C13 H13 119.4
O4 C14 C13 125.2(2)
O4 C14 C15 115.0(2)
C13 C14 C15 119.7(2)
O3 C15 C14 114.6(2)
C16 C15 O3 124.8(2)
C16 C15 C14 120.6(2)
C11 C16 H16 119.4
C15 C16 C11 121.2(2)
C15 C16 H16 119.4
O4 C17 H17A 109.5
O4 C17 H17B 109.5
O4 C17 H17C 109.5
H17A C17 H17B 109.5
H17A C17 H17C 109.5
H17B C17 H17C 109.5
O3 C18 H18A 109.5
O3 C18 H18B 109.5
O3 C18 H18C 109.5
H18A C18 H18B 109.5
H18A C18 H18C 109.5
H18B C18 H18C 109.5
C20 C19 S1 120.02(17)
C20 C19 C24 120.1(2)
C24 C19 S1 119.79(18)
C19 C20 H20 120.1
C19 C20 C21 119.8(2)
C21 C20 H20 120.1
C20 C21 H21 119.4
C22 C21 C20 121.2(2)
C22 C21 H21 119.4
C21 C22 C23 118.1(2)
C21 C22 C25 120.8(3)
C23 C22 C25 121.1(3)
C22 C23 H23 119.1
C24 C23 C22 121.8(2)
C24 C23 H23 119.1
C19 C24 H24 120.5
C23 C24 C19 119.0(2)
C23 C24 H24 120.5
C22 C25 H25A 109.5
C22 C25 H25B 109.5
C22 C25 H25C 109.5
H25A C25 H25B 109.5
H25A C25 H25C 109.5
H25B C25 H25C 109.5

loop_
_geom_bond_atom_site_label_1
_geom_bond_atom_site_label_2
_geom_bond_distance
S1 O1 1.4192(17)
S1 O2 1.4216(18)
S1 N1 1.7037(19)
S1 C19 1.749(2)
O3 C15 1.371(3)
O3 C18 1.423(3)
O4 C14 1.364(3)
O4 C17 1.420(3)
N1 C1 1.449(3)
N1 C12 1.446(3)
N2 H2A 0.8600
N2 H2B 0.8600
N2 C8 1.411(3)
C1 C2 1.384(4)
C1 C6 1.398(3)
C2 H2 0.9300
C2 C3 1.385(4)
C3 H3 0.9300
C3 C4 1.380(4)
C4 H4 0.9300
C4 C5 1.374(4)
C5 H5 0.9300
C5 C6 1.399(3)
C6 C7 1.447(3)
C7 C8 1.415(3)
C7 C12 1.397(3)
C8 C9 1.364(3)
C9 H9 0.9300
C9 C10 1.414(3)
C10 C11 1.431(3)
C10 C13 1.419(3)
C11 C12 1.415(3)
C11 C16 1.415(3)
C13 H13 0.9300
C13 C14 1.364(3)
C14 C15 1.417(3)
C15 C16 1.360(3)
C16 H16 0.9300
C17 H17A 0.9600
C17 H17B 0.9600
C17 H17C 0.9600
C18 H18A 0.9600
C18 H18B 0.9600
C18 H18C 0.9600
C19 C20 1.377(3)
C19 C24 1.380(3)
C20 H20 0.9300
C20 C21 1.378(3)
C21 H21 0.9300
C21 C22 1.375(3)
C22 C23 1.381(4)
C22 C25 1.506(3)
C23 H23 0.9300
C23 C24 1.378(3)
C24 H24 0.9300
C25 H25A 0.9600
C25 H25B 0.9600
C25 H25C 0.9600

loop_
_geom_torsion_atom_site_label_1
_geom_torsion_atom_site_label_2
_geom_torsion_atom_site_label_3
_geom_torsion_atom_site_label_4
_geom_torsion
S1 N1 C1 C2 -53.7(3)
S1 N1 C1 C6 131.89(17)
S1 N1 C12 C7 -127.53(17)
S1 N1 C12 C11 63.3(3)
S1 C19 C20 C21 178.47(18)
S1 C19 C24 C23 -176.8(2)
O1 S1 N1 C1 -178.66(15)
O1 S1 N1 C12 -51.09(18)
O1 S1 C19 C20 22.2(2)
O1 S1 C19 C24 -160.14(18)
O2 S1 N1 C1 53.15(18)
O2 S1 N1 C12 -179.28(15)
O2 S1 C19 C20 153.98(18)
O2 S1 C19 C24 -28.3(2)
O3 C15 C16 C11 179.2(2)
O4 C14 C15 O3 2.1(3)
O4 C14 C15 C16 -176.5(2)
N1 S1 C19 C20 -92.60(19)
N1 S1 C19 C24 85.1(2)
N1 C1 C2 C3 -173.5(2)
N1 C1 C6 C5 175.9(2)
N1 C1 C6 C7 1.2(2)
N2 C8 C9 C10 -173.3(2)
C1 N1 C12 C7 3.8(2)
C1 N1 C12 C11 -165.4(2)
C1 C2 C3 C4 -1.9(4)
C1 C6 C7 C8 173.9(2)
C1 C6 C7 C12 1.2(3)
C2 C1 C6 C5 1.1(3)
C2 C1 C6 C7 -173.5(2)
C2 C3 C4 C5 2.4(5)
C3 C4 C5 C6 -1.0(4)
C4 C5 C6 C1 -0.7(4)
C4 C5 C6 C7 172.3(3)
C5 C6 C7 C8 0.5(4)
C5 C6 C7 C12 -172.3(3)
C6 C1 C2 C3 0.2(4)
C6 C7 C8 N2 6.4(4)
C6 C7 C8 C9 -171.6(2)
C6 C7 C12 N1 -3.1(2)
C6 C7 C12 C11 166.8(2)
C7 C8 C9 C10 4.7(4)
C8 C7 C12 N1 -176.8(2)
C8 C7 C12 C11 -6.9(3)
C8 C9 C10 C11 -3.5(3)
C8 C9 C10 C13 172.2(2)
C9 C10 C11 C12 -2.7(3)
C9 C10 C11 C16 172.2(2)
C9 C10 C13 C14 -172.6(2)
C10 C11 C12 N1 175.67(19)
C10 C11 C12 C7 7.8(3)
C10 C11 C16 C15 3.2(3)
C10 C13 C14 O4 175.9(2)
C10 C13 C14 C15 -2.3(4)
C11 C10 C13 C14 3.2(3)
C12 N1 C1 C2 171.3(2)
C12 N1 C1 C6 -3.0(2)
C12 C7 C8 N2 178.4(2)
C12 C7 C8 C9 0.4(3)
C12 C11 C16 C15 177.5(2)
C13 C10 C11 C12 -178.4(2)
C13 C10 C11 C16 -3.6(3)
C13 C14 C15 O3 -179.6(2)
C13 C14 C15 C16 1.8(4)
C14 C15 C16 C11 -2.4(3)
C16 C11 C12 N1 1.2(4)
C16 C11 C12 C7 -166.6(2)
C17 O4 C14 C13 -9.3(4)
C17 O4 C14 C15 168.9(3)
C18 O3 C15 C14 172.5(2)
C18 O3 C15 C16 -9.0(4)
C19 S1 N1 C1 -63.47(17)
C19 S1 N1 C12 64.10(17)
C19 C20 C21 C22 -2.2(4)
C20 C19 C24 C23 0.9(4)
C20 C21 C22 C23 1.8(4)
C20 C21 C22 C25 -178.3(2)
C21 C22 C23 C24 -0.1(4)
C22 C23 C24 C19 -1.2(4)
C24 C19 C20 C21 0.8(3)
C25 C22 C23 C24 -180.0(3)
